data_4316522
loop_
_publ_author_name
'P. Bhyrappa'
'K. Karunanithi'

_publ_contact_author_address 'Dept. of Chem., Indian Institute of Technology Madras, Chennai 600036, India'
_publ_contact_author_email pbhyrappa@hotmail.com
_publ_contact_author_fax 091-44-2257-0509
_publ_contact_author_name 'P. Bhyrappa'
_publ_contact_author_phone 091-44-2257-4222
_publ_section_title
;
 Porphyrin-Fullerene, C60, Cocrystallates: Influence of C60 on the
 Porphyrin Ring Conformation
;
_journal_name_full 'Inorganic Chemistry'
_journal_page_first 8389
_journal_page_last 8400
_journal_paper_doi 10.1021/ic101030h
_journal_volume 49
_journal_year 2010
_chemical_formula_moiety 'C68 H44 Co N4'
_chemical_formula_sum 'C68 H44 Co N4'
_chemical_formula_weight 976.00
_chemical_name_systematic
;
 ?
;
_space_group_IT_number 14
_symmetry_cell_setting monoclinic
_symmetry_space_group_name_Hall '-P 2ybc'
_symmetry_space_group_name_H-M 'P 1 21/c 1'
_atom_sites_solution_hydrogens geom
_atom_sites_solution_primary direct
_atom_sites_solution_secondary difmap
_audit_creation_method SHELXL-97
_cell_angle_alpha 90.00
_cell_angle_beta 92.799(2)
_cell_angle_gamma 90.00
_cell_formula_units_Z 2
_cell_length_a 7.4849(3)
_cell_length_b 13.2326(5)
_cell_length_c 24.4198(10)
_cell_measurement_reflns_used 3585
_cell_measurement_temperature 173(2)
_cell_measurement_theta_max 26.5
_cell_measurement_theta_min 3.2
_cell_volume 2415.77(17)
_computing_cell_refinement 'APEX2/SAINT (Bruker, 2004)'
_computing_data_collection 'APEX2 (Bruker, 2004)'
_computing_data_reduction 'XPREP (Bruker, 2003)'
_computing_molecular_graphics 'ORTEP3 (Farrugia, 1997) & Mercury (Bruno et al., 2002)'
_computing_publication_material 'SHELXL-97 (Sheldrick, 2008)'
_computing_structure_refinement 'SHELXL-97 (Sheldrick, 2008)'
_computing_structure_solution 'SHELXS-97 (Sheldrick, 2008)'
_diffrn_ambient_temperature 173(2)
_diffrn_measured_fraction_theta_full 0.998
_diffrn_measured_fraction_theta_max 0.998
_diffrn_measurement_device_type 'Bruker kappa APEXII CCD area detector'
_diffrn_measurement_method '\w and \f scan'
_diffrn_radiation_monochromator graphite
_diffrn_radiation_source 'fine-focus sealed tube'
_diffrn_radiation_type MoK\a
_diffrn_radiation_wavelength 0.71073
_diffrn_reflns_av_R_equivalents 0.0452
_diffrn_reflns_av_sigmaI/netI 0.0335
_diffrn_reflns_limit_h_max 7
_diffrn_reflns_limit_h_min -8
_diffrn_reflns_limit_k_max 15
_diffrn_reflns_limit_k_min -15
_diffrn_reflns_limit_l_max 29
_diffrn_reflns_limit_l_min -29
_diffrn_reflns_number 27307
_diffrn_reflns_theta_full 25.00
_diffrn_reflns_theta_max 25.00
_diffrn_reflns_theta_min 2.72
_diffrn_standards_decay_% 0
_exptl_absorpt_coefficient_mu 0.405
_exptl_absorpt_correction_T_max 0.9530
_exptl_absorpt_correction_T_min 0.9090
_exptl_absorpt_correction_type multi-scan
_exptl_absorpt_process_details 'SADABS, 2004'
_exptl_crystal_colour brown
_exptl_crystal_density_diffrn 1.342
_exptl_crystal_density_method 'not measured'
_exptl_crystal_description needle
_exptl_crystal_F_000 1014
_exptl_crystal_size_max 0.24
_exptl_crystal_size_mid 0.15
_exptl_crystal_size_min 0.12
_refine_diff_density_max 0.247
_refine_diff_density_min -0.460
_refine_diff_density_rms 0.046
_refine_ls_extinction_method none
_refine_ls_goodness_of_fit_ref 1.031
_refine_ls_hydrogen_treatment constr
_refine_ls_matrix_type full
_refine_ls_number_parameters 331
_refine_ls_number_reflns 4232
_refine_ls_number_restraints 0
_refine_ls_restrained_S_all 1.031
_refine_ls_R_factor_all 0.0497
_refine_ls_R_factor_gt 0.0343
_refine_ls_shift/su_max 0.000
_refine_ls_shift/su_mean 0.000
_refine_ls_structure_factor_coef Fsqd
_refine_ls_weighting_details 'calc w=1/[\s^2^(Fo^2^)+(0.0311P)^2^+1.6568P] where P=(Fo^2^+2Fc^2^)/3'
_refine_ls_weighting_scheme calc
_refine_ls_wR_factor_gt 0.0782
_refine_ls_wR_factor_ref 0.0858
_reflns_number_gt 3403
_reflns_number_total 4232
_reflns_threshold_expression >2sigma(I)
_cod_data_source_file ic101030h_si_002_6.cif
_cod_data_source_block Co(TPP)(Ph)4
_cod_database_code 4316522

loop_
_symmetry_equiv_pos_as_xyz
'x, y, z'
'-x, y+1/2, -z+1/2'
'-x, -y, -z'
'x, -y-1/2, z-1/2'

loop_
_atom_site_label
_atom_site_type_symbol
_atom_site_fract_x
_atom_site_fract_y
_atom_site_fract_z
_atom_site_U_iso_or_equiv
_atom_site_adp_type
_atom_site_occupancy
_atom_site_symmetry_multiplicity
_atom_site_calc_flag
_atom_site_refinement_flags
_atom_site_disorder_assembly
_atom_site_disorder_group
C1 C 0.7421(3) -0.11613(14) 0.07856(8) 0.0229(4) Uani 1 1 d . . .
C2 C 0.7756(3) -0.13401(16) 0.13599(8) 0.0286(5) Uani 1 1 d . . .
H2 H 0.8657 -0.1765 0.1522 0.034 Uiso 1 1 calc R . .
C3 C 0.6563(3) -0.07973(16) 0.16251(8) 0.0280(5) Uani 1 1 d . . .
H3 H 0.6472 -0.0758 0.2011 0.034 Uiso 1 1 calc R . .
C4 C 0.5448(3) -0.02867(14) 0.12196(8) 0.0223(4) Uani 1 1 d . . .
C5 C 0.4061(3) 0.03516(14) 0.13519(8) 0.0226(4) Uani 1 1 d . . .
C6 C 0.2944(3) 0.08386(14) 0.09620(8) 0.0215(4) Uani 1 1 d . . .
C7 C 0.1474(3) 0.14939(15) 0.10815(8) 0.0231(4) Uani 1 1 d . . .
C8 C 0.0766(3) 0.18506(14) 0.05940(8) 0.0236(4) Uani 1 1 d . . .
C9 C 0.1803(3) 0.14048(14) 0.01679(8) 0.0215(4) Uani 1 1 d . . .
C10 C 0.1536(3) 0.15868(14) -0.03903(8) 0.0220(4) Uani 1 1 d . . .
C11 C 0.3860(3) 0.05094(16) 0.19538(8) 0.0268(5) Uani 1 1 d . . .
C12 C 0.3261(3) -0.02675(19) 0.22799(9) 0.0385(6) Uani 1 1 d . . .
H12 H 0.2922 -0.0895 0.2116 0.046 Uiso 1 1 calc R . .
C13 C 0.3151(3) -0.0141(2) 0.28398(10) 0.0503(7) Uani 1 1 d . . .
H13 H 0.2751 -0.0680 0.3060 0.060 Uiso 1 1 calc R . .
C14 C 0.3623(3) 0.0766(3) 0.30733(10) 0.0550(8) Uani 1 1 d . . .
H14 H 0.3520 0.0861 0.3456 0.066 Uiso 1 1 calc R . .
C15 C 0.4244(3) 0.1543(2) 0.27599(10) 0.0492(7) Uani 1 1 d . . .
H15 H 0.4575 0.2168 0.2927 0.059 Uiso 1 1 calc R . .
C16 C 0.4388(3) 0.14125(18) 0.21995(9) 0.0344(5) Uani 1 1 d . . .
H16 H 0.4848 0.1942 0.1985 0.041 Uiso 1 1 calc R . .
C17 C 0.0744(3) 0.17773(16) 0.16169(8) 0.0258(5) Uani 1 1 d . . .
C18 C -0.0199(3) 0.10865(17) 0.19175(9) 0.0317(5) Uani 1 1 d . . .
H18 H -0.0348 0.0414 0.1788 0.038 Uiso 1 1 calc R . .
C19 C -0.0928(3) 0.13690(19) 0.24061(9) 0.0375(6) Uani 1 1 d . . .
H19 H -0.1566 0.0889 0.2610 0.045 Uiso 1 1 calc R . .
C20 C -0.0728(3) 0.23389(19) 0.25950(9) 0.0395(6) Uani 1 1 d . . .
H20 H -0.1221 0.2529 0.2931 0.047 Uiso 1 1 calc R . .
C21 C 0.0189(3) 0.30409(18) 0.22983(9) 0.0370(6) Uani 1 1 d . . .
H21 H 0.0323 0.3714 0.2430 0.044 Uiso 1 1 calc R . .
C22 C 0.0916(3) 0.27623(16) 0.18066(9) 0.0315(5) Uani 1 1 d . . .
H22 H 0.1531 0.3248 0.1600 0.038 Uiso 1 1 calc R . .
C23 C -0.0818(3) 0.25338(15) 0.05548(8) 0.0238(4) Uani 1 1 d . . .
C24 C -0.2495(3) 0.21680(16) 0.06821(8) 0.0295(5) Uani 1 1 d . . .
H24 H -0.2626 0.1476 0.0776 0.035 Uiso 1 1 calc R . .
C25 C -0.3972(3) 0.27982(17) 0.06741(9) 0.0363(5) Uani 1 1 d . . .
H25 H -0.5105 0.2536 0.0762 0.044 Uiso 1 1 calc R . .
C26 C -0.3806(3) 0.38075(17) 0.05383(10) 0.0381(6) Uani 1 1 d . . .
H26 H -0.4821 0.4239 0.0528 0.046 Uiso 1 1 calc R . .
C27 C -0.2145(3) 0.41802(16) 0.04175(9) 0.0346(5) Uani 1 1 d . . .
H27 H -0.2020 0.4872 0.0324 0.042 Uiso 1 1 calc R . .
C28 C -0.0667(3) 0.35547(15) 0.04322(8) 0.0286(5) Uani 1 1 d . . .
H28 H 0.0470 0.3827 0.0357 0.034 Uiso 1 1 calc R . .
C29 C 0.0104(3) 0.22910(15) -0.06093(8) 0.0233(4) Uani 1 1 d . . .
C30 C -0.1681(3) 0.20006(16) -0.06620(8) 0.0301(5) Uani 1 1 d . . .
H30 H -0.2027 0.1347 -0.0546 0.036 Uiso 1 1 calc R . .
C31 C -0.2957(3) 0.26630(18) -0.08837(9) 0.0375(6) Uani 1 1 d . . .
H31 H -0.4178 0.2465 -0.0913 0.045 Uiso 1 1 calc R . .
C32 C -0.2461(3) 0.36104(18) -0.10619(9) 0.0389(6) Uani 1 1 d . . .
H32 H -0.3341 0.4065 -0.1209 0.047 Uiso 1 1 calc R . .
C33 C -0.0689(3) 0.38931(16) -0.10257(9) 0.0336(5) Uani 1 1 d . . .
H33 H -0.0341 0.4537 -0.1155 0.040 Uiso 1 1 calc R . .
C34 C 0.0580(3) 0.32361(15) -0.08003(8) 0.0273(5) Uani 1 1 d . . .
H34 H 0.1801 0.3435 -0.0776 0.033 Uiso 1 1 calc R . .
N1 N 0.5983(2) -0.05152(11) 0.06984(6) 0.0212(4) Uani 1 1 d . . .
N2 N 0.3132(2) 0.07807(12) 0.03982(6) 0.0207(4) Uani 1 1 d . . .
Co1 Co 0.5000 0.0000 0.0000 0.02040(12) Uani 1 2 d S . .

loop_
_atom_site_aniso_label
_atom_site_aniso_U_11
_atom_site_aniso_U_22
_atom_site_aniso_U_33
_atom_site_aniso_U_23
_atom_site_aniso_U_13
_atom_site_aniso_U_12
C1 0.0258(11) 0.0221(10) 0.0205(11) -0.0011(8) -0.0006(9) -0.0010(9)
C2 0.0339(12) 0.0315(11) 0.0201(11) 0.0006(9) -0.0020(9) 0.0045(10)
C3 0.0350(12) 0.0331(11) 0.0159(10) -0.0020(9) 0.0009(9) 0.0003(10)
C4 0.0274(11) 0.0235(10) 0.0160(10) -0.0003(8) 0.0010(8) -0.0052(9)
C5 0.0258(11) 0.0239(10) 0.0184(10) -0.0014(8) 0.0029(9) -0.0058(9)
C6 0.0247(10) 0.0220(10) 0.0183(10) -0.0022(8) 0.0042(8) -0.0062(9)
C7 0.0248(11) 0.0253(10) 0.0196(10) -0.0028(8) 0.0045(9) -0.0046(9)
C8 0.0269(11) 0.0215(10) 0.0226(11) -0.0014(8) 0.0051(9) -0.0032(9)
C9 0.0236(11) 0.0197(10) 0.0215(11) -0.0016(8) 0.0043(9) -0.0053(8)
C10 0.0225(10) 0.0220(10) 0.0217(11) -0.0012(8) 0.0017(9) -0.0036(8)
C11 0.0225(11) 0.0400(12) 0.0178(10) -0.0026(9) 0.0011(9) 0.0050(10)
C12 0.0354(13) 0.0550(15) 0.0254(12) 0.0050(10) 0.0049(10) -0.0014(11)
C13 0.0356(14) 0.093(2) 0.0222(12) 0.0123(14) 0.0044(11) 0.0005(14)
C14 0.0308(14) 0.115(3) 0.0189(12) -0.0107(15) 0.0023(11) 0.0109(16)
C15 0.0369(14) 0.0725(19) 0.0372(15) -0.0282(14) -0.0074(12) 0.0102(13)
C16 0.0307(12) 0.0436(13) 0.0283(12) -0.0108(10) -0.0032(10) 0.0061(10)
C17 0.0210(10) 0.0349(12) 0.0216(11) -0.0037(9) 0.0014(9) 0.0027(9)
C18 0.0280(12) 0.0397(12) 0.0277(12) -0.0041(10) 0.0039(10) -0.0021(10)
C19 0.0312(12) 0.0537(15) 0.0284(12) 0.0022(11) 0.0081(10) -0.0003(11)
C20 0.0341(13) 0.0594(16) 0.0256(12) -0.0068(11) 0.0058(10) 0.0090(12)
C21 0.0396(13) 0.0410(13) 0.0301(12) -0.0121(10) -0.0017(11) 0.0062(11)
C22 0.0310(12) 0.0355(12) 0.0280(12) -0.0026(9) 0.0029(10) 0.0011(10)
C23 0.0281(11) 0.0262(10) 0.0171(10) -0.0045(8) 0.0029(9) -0.0026(9)
C24 0.0324(12) 0.0265(11) 0.0299(12) 0.0007(9) 0.0040(10) -0.0040(10)
C25 0.0256(12) 0.0398(13) 0.0441(14) 0.0006(11) 0.0081(10) -0.0026(10)
C26 0.0334(13) 0.0363(13) 0.0448(14) -0.0034(11) 0.0041(11) 0.0081(11)
C27 0.0424(14) 0.0239(11) 0.0374(13) -0.0009(9) 0.0006(11) 0.0006(10)
C28 0.0304(12) 0.0280(11) 0.0276(12) -0.0028(9) 0.0046(9) -0.0061(10)
C29 0.0272(11) 0.0271(11) 0.0156(10) -0.0029(8) 0.0021(8) 0.0016(9)
C30 0.0324(12) 0.0303(11) 0.0274(12) -0.0041(9) 0.0002(10) -0.0040(10)
C31 0.0264(12) 0.0476(14) 0.0378(13) -0.0057(11) -0.0061(10) -0.0012(11)
C32 0.0407(14) 0.0417(14) 0.0331(13) -0.0035(10) -0.0104(11) 0.0140(12)
C33 0.0437(14) 0.0291(11) 0.0278(12) 0.0023(9) -0.0012(10) 0.0039(10)
C34 0.0293(12) 0.0290(11) 0.0238(11) -0.0020(9) 0.0028(9) -0.0012(9)
N1 0.0258(9) 0.0216(8) 0.0163(8) -0.0011(7) 0.0025(7) -0.0032(7)
N2 0.0242(9) 0.0220(8) 0.0160(8) 0.0001(7) 0.0020(7) -0.0020(7)
Co1 0.0245(2) 0.0212(2) 0.0156(2) -0.00074(15) 0.00242(15) -0.00186(16)

loop_
_atom_type_symbol
_atom_type_description
_atom_type_scat_dispersion_real
_atom_type_scat_dispersion_imag
_atom_type_scat_source
C C 0.0033 0.0016 'International Tables Vol C Tables 4.2.6.8 and 6.1.1.4'
H H 0.0000 0.0000 'International Tables Vol C Tables 4.2.6.8 and 6.1.1.4'
N N 0.0061 0.0033 'International Tables Vol C Tables 4.2.6.8 and 6.1.1.4'
Co Co 0.3494 0.9721 'International Tables Vol C Tables 4.2.6.8 and 6.1.1.4'

loop_
_geom_angle_atom_site_label_1
_geom_angle_atom_site_label_2
_geom_angle_atom_site_label_3
_geom_angle
_geom_angle_site_symmetry_1
_geom_angle_site_symmetry_3
_geom_angle_publ_flag
N1 C1 C10 127.07(18) . 3_655 ?
N1 C1 C2 110.51(17) . . ?
C10 C1 C2 122.41(18) 3_655 . ?
C3 C2 C1 107.26(18) . . ?
C3 C2 H2 126.4 . . ?
C1 C2 H2 126.4 . . ?
C2 C3 C4 107.39(18) . . ?
C2 C3 H3 126.3 . . ?
C4 C3 H3 126.3 . . ?
N1 C4 C5 126.82(18) . . ?
N1 C4 C3 110.28(17) . . ?
C5 C4 C3 122.89(18) . . ?
C4 C5 C6 123.54(17) . . ?
C4 C5 C11 115.14(17) . . ?
C6 C5 C11 121.30(18) . . ?
N2 C6 C5 124.31(17) . . ?
N2 C6 C7 110.36(16) . . ?
C5 C6 C7 125.31(17) . . ?
C8 C7 C6 107.45(17) . . ?
C8 C7 C17 122.35(18) . . ?
C6 C7 C17 130.20(18) . . ?
C7 C8 C9 106.61(17) . . ?
C7 C8 C23 122.72(17) . . ?
C9 C8 C23 130.64(18) . . ?
C10 C9 N2 124.45(17) . . ?
C10 C9 C8 125.16(18) . . ?
N2 C9 C8 110.37(16) . . ?
C9 C10 C1 123.54(18) . 3_655 ?
C9 C10 C29 121.61(17) . . ?
C1 C10 C29 114.83(17) 3_655 . ?
C16 C11 C12 118.9(2) . . ?
C16 C11 C5 120.28(19) . . ?
C12 C11 C5 120.66(19) . . ?
C13 C12 C11 120.9(2) . . ?
C13 C12 H12 119.5 . . ?
C11 C12 H12 119.5 . . ?
C14 C13 C12 119.4(3) . . ?
C14 C13 H13 120.3 . . ?
C12 C13 H13 120.3 . . ?
C13 C14 C15 120.7(2) . . ?
C13 C14 H14 119.6 . . ?
C15 C14 H14 119.6 . . ?
C14 C15 C16 120.0(2) . . ?
C14 C15 H15 120.0 . . ?
C16 C15 H15 120.0 . . ?
C11 C16 C15 120.0(2) . . ?
C11 C16 H16 120.0 . . ?
C15 C16 H16 120.0 . . ?
C18 C17 C22 118.94(19) . . ?
C18 C17 C7 121.12(18) . . ?
C22 C17 C7 119.84(18) . . ?
C17 C18 C19 120.6(2) . . ?
C17 C18 H18 119.7 . . ?
C19 C18 H18 119.7 . . ?
C20 C19 C18 120.1(2) . . ?
C20 C19 H19 120.0 . . ?
C18 C19 H19 120.0 . . ?
C19 C20 C21 120.2(2) . . ?
C19 C20 H20 119.9 . . ?
C21 C20 H20 119.9 . . ?
C20 C21 C22 120.0(2) . . ?
C20 C21 H21 120.0 . . ?
C22 C21 H21 120.0 . . ?
C17 C22 C21 120.2(2) . . ?
C17 C22 H22 119.9 . . ?
C21 C22 H22 119.9 . . ?
C28 C23 C24 117.95(19) . . ?
C28 C23 C8 122.08(18) . . ?
C24 C23 C8 119.80(18) . . ?
C25 C24 C23 121.0(2) . . ?
C25 C24 H24 119.5 . . ?
C23 C24 H24 119.5 . . ?
C26 C25 C24 120.3(2) . . ?
C26 C25 H25 119.9 . . ?
C24 C25 H25 119.9 . . ?
C27 C26 C25 119.2(2) . . ?
C27 C26 H26 120.4 . . ?
C25 C26 H26 120.4 . . ?
C28 C27 C26 120.6(2) . . ?
C28 C27 H27 119.7 . . ?
C26 C27 H27 119.7 . . ?
C27 C28 C23 121.0(2) . . ?
C27 C28 H28 119.5 . . ?
C23 C28 H28 119.5 . . ?
C34 C29 C30 118.65(19) . . ?
C34 C29 C10 119.32(18) . . ?
C30 C29 C10 121.89(18) . . ?
C31 C30 C29 120.1(2) . . ?
C31 C30 H30 119.9 . . ?
C29 C30 H30 119.9 . . ?
C32 C31 C30 120.3(2) . . ?
C32 C31 H31 119.8 . . ?
C30 C31 H31 119.8 . . ?
C33 C32 C31 119.9(2) . . ?
C33 C32 H32 120.0 . . ?
C31 C32 H32 120.0 . . ?
C32 C33 C34 119.7(2) . . ?
C32 C33 H33 120.1 . . ?
C34 C33 H33 120.1 . . ?
C33 C34 C29 121.2(2) . . ?
C33 C34 H34 119.4 . . ?
C29 C34 H34 119.4 . . ?
C1 N1 C4 104.55(15) . . ?
C1 N1 Co1 127.55(13) . . ?
C4 N1 Co1 127.86(13) . . ?
C9 N2 C6 105.21(15) . . ?
C9 N2 Co1 127.30(12) . . ?
C6 N2 Co1 127.45(13) . . ?
N1 Co1 N1 180.00(10) 3_655 . ?
N1 Co1 N2 89.91(6) 3_655 3_655 ?
N1 Co1 N2 90.09(6) . 3_655 ?
N1 Co1 N2 90.09(6) 3_655 . ?
N1 Co1 N2 89.91(6) . . ?
N2 Co1 N2 180.00(9) 3_655 . ?

loop_
_geom_bond_atom_site_label_1
_geom_bond_atom_site_label_2
_geom_bond_distance
_geom_bond_site_symmetry_2
_geom_bond_publ_flag
C1 N1 1.383(2) . ?
C1 C10 1.390(3) 3_655 ?
C1 C2 1.432(3) . ?
C2 C3 1.337(3) . ?
C2 H2 0.9500 . ?
C3 C4 1.433(3) . ?
C3 H3 0.9500 . ?
C4 N1 1.387(2) . ?
C4 C5 1.388(3) . ?
C5 C6 1.394(3) . ?
C5 C11 1.499(3) . ?
C6 N2 1.393(2) . ?
C6 C7 1.442(3) . ?
C7 C8 1.364(3) . ?
C7 C17 1.490(3) . ?
C8 C9 1.453(3) . ?
C8 C23 1.490(3) . ?
C9 C10 1.389(3) . ?
C9 N2 1.391(2) . ?
C10 C1 1.390(3) 3_655 ?
C10 C29 1.499(3) . ?
C11 C16 1.386(3) . ?
C11 C12 1.388(3) . ?
C12 C13 1.384(3) . ?
C12 H12 0.9500 . ?
C13 C14 1.368(4) . ?
C13 H13 0.9500 . ?
C14 C15 1.376(4) . ?
C14 H14 0.9500 . ?
C15 C16 1.389(3) . ?
C15 H15 0.9500 . ?
C16 H16 0.9500 . ?
C17 C18 1.387(3) . ?
C17 C22 1.387(3) . ?
C18 C19 1.387(3) . ?
C18 H18 0.9500 . ?
C19 C20 1.369(3) . ?
C19 H19 0.9500 . ?
C20 C21 1.381(3) . ?
C20 H20 0.9500 . ?
C21 C22 1.392(3) . ?
C21 H21 0.9500 . ?
C22 H22 0.9500 . ?
C23 C28 1.390(3) . ?
C23 C24 1.395(3) . ?
C24 C25 1.384(3) . ?
C24 H24 0.9500 . ?
C25 C26 1.383(3) . ?
C25 H25 0.9500 . ?
C26 C27 1.382(3) . ?
C26 H26 0.9500 . ?
C27 C28 1.381(3) . ?
C27 H27 0.9500 . ?
C28 H28 0.9500 . ?
C29 C34 1.387(3) . ?
C29 C30 1.390(3) . ?
C30 C31 1.387(3) . ?
C30 H30 0.9500 . ?
C31 C32 1.384(3) . ?
C31 H31 0.9500 . ?
C32 C33 1.376(3) . ?
C32 H32 0.9500 . ?
C33 C34 1.382(3) . ?
C33 H33 0.9500 . ?
C34 H34 0.9500 . ?
N1 Co1 1.9474(15) . ?
N2 Co1 2.0249(15) . ?
Co1 N1 1.9474(15) 3_655 ?
Co1 N2 2.0249(15) 3_655 ?

loop_
_geom_torsion_atom_site_label_1
_geom_torsion_atom_site_label_2
_geom_torsion_atom_site_label_3
_geom_torsion_atom_site_label_4
_geom_torsion
_geom_torsion_site_symmetry_1
_geom_torsion_site_symmetry_2
_geom_torsion_site_symmetry_3
_geom_torsion_site_symmetry_4
_geom_torsion_publ_flag
N1 C1 C2 C3 -1.1(2) . . . . ?
C10 C1 C2 C3 177.88(19) 3_655 . . . ?
C1 C2 C3 C4 1.0(2) . . . . ?
C2 C3 C4 N1 -0.6(2) . . . . ?
C2 C3 C4 C5 -179.67(19) . . . . ?
N1 C4 C5 C6 2.3(3) . . . . ?
C3 C4 C5 C6 -178.77(19) . . . . ?
N1 C4 C5 C11 -176.22(18) . . . . ?
C3 C4 C5 C11 2.7(3) . . . . ?
C4 C5 C6 N2 -3.0(3) . . . . ?
C11 C5 C6 N2 175.48(18) . . . . ?
C4 C5 C6 C7 178.98(18) . . . . ?
C11 C5 C6 C7 -2.6(3) . . . . ?
N2 C6 C7 C8 -0.7(2) . . . . ?
C5 C6 C7 C8 177.58(18) . . . . ?
N2 C6 C7 C17 178.95(19) . . . . ?
C5 C6 C7 C17 -2.8(3) . . . . ?
C6 C7 C8 C9 0.4(2) . . . . ?
C17 C7 C8 C9 -179.30(17) . . . . ?
C6 C7 C8 C23 178.34(17) . . . . ?
C17 C7 C8 C23 -1.3(3) . . . . ?
C7 C8 C9 C10 -178.82(18) . . . . ?
C23 C8 C9 C10 3.4(3) . . . . ?
C7 C8 C9 N2 0.0(2) . . . . ?
C23 C8 C9 N2 -177.70(18) . . . . ?
N2 C9 C10 C1 0.0(3) . . . 3_655 ?
C8 C9 C10 C1 178.69(18) . . . 3_655 ?
N2 C9 C10 C29 -178.36(17) . . . . ?
C8 C9 C10 C29 0.3(3) . . . . ?
C4 C5 C11 C16 105.6(2) . . . . ?
C6 C5 C11 C16 -73.0(3) . . . . ?
C4 C5 C11 C12 -69.9(3) . . . . ?
C6 C5 C11 C12 111.5(2) . . . . ?
C16 C11 C12 C13 1.4(3) . . . . ?
C5 C11 C12 C13 177.0(2) . . . . ?
C11 C12 C13 C14 0.7(4) . . . . ?
C12 C13 C14 C15 -1.6(4) . . . . ?
C13 C14 C15 C16 0.4(4) . . . . ?
C12 C11 C16 C15 -2.6(3) . . . . ?
C5 C11 C16 C15 -178.2(2) . . . . ?
C14 C15 C16 C11 1.7(3) . . . . ?
C8 C7 C17 C18 108.3(2) . . . . ?
C6 C7 C17 C18 -71.3(3) . . . . ?
C8 C7 C17 C22 -68.0(3) . . . . ?
C6 C7 C17 C22 112.4(2) . . . . ?
C22 C17 C18 C19 -1.4(3) . . . . ?
C7 C17 C18 C19 -177.7(2) . . . . ?
C17 C18 C19 C20 0.3(3) . . . . ?
C18 C19 C20 C21 0.4(3) . . . . ?
C19 C20 C21 C22 -0.2(3) . . . . ?
C18 C17 C22 C21 1.6(3) . . . . ?
C7 C17 C22 C21 178.03(19) . . . . ?
C20 C21 C22 C17 -0.9(3) . . . . ?
C7 C8 C23 C28 106.7(2) . . . . ?
C9 C8 C23 C28 -75.8(3) . . . . ?
C7 C8 C23 C24 -68.5(3) . . . . ?
C9 C8 C23 C24 108.9(2) . . . . ?
C28 C23 C24 C25 1.5(3) . . . . ?
C8 C23 C24 C25 176.93(19) . . . . ?
C23 C24 C25 C26 0.1(3) . . . . ?
C24 C25 C26 C27 -0.8(3) . . . . ?
C25 C26 C27 C28 0.0(3) . . . . ?
C26 C27 C28 C23 1.6(3) . . . . ?
C24 C23 C28 C27 -2.3(3) . . . . ?
C8 C23 C28 C27 -177.65(19) . . . . ?
C9 C10 C29 C34 105.8(2) . . . . ?
C1 C10 C29 C34 -72.6(2) 3_655 . . . ?
C9 C10 C29 C30 -78.6(2) . . . . ?
C1 C10 C29 C30 102.9(2) 3_655 . . . ?
C34 C29 C30 C31 -2.3(3) . . . . ?
C10 C29 C30 C31 -177.82(19) . . . . ?
C29 C30 C31 C32 1.0(3) . . . . ?
C30 C31 C32 C33 0.8(3) . . . . ?
C31 C32 C33 C34 -1.4(3) . . . . ?
C32 C33 C34 C29 0.1(3) . . . . ?
C30 C29 C34 C33 1.7(3) . . . . ?
C10 C29 C34 C33 177.39(18) . . . . ?
C10 C1 N1 C4 -178.23(19) 3_655 . . . ?
C2 C1 N1 C4 0.7(2) . . . . ?
C10 C1 N1 Co1 -0.5(3) 3_655 . . . ?
C2 C1 N1 Co1 178.45(13) . . . . ?
C5 C4 N1 C1 178.92(19) . . . . ?
C3 C4 N1 C1 -0.1(2) . . . . ?
C5 C4 N1 Co1 1.2(3) . . . . ?
C3 C4 N1 Co1 -177.80(13) . . . . ?
C10 C9 N2 C6 178.42(18) . . . . ?
C8 C9 N2 C6 -0.4(2) . . . . ?
C10 C9 N2 Co1 0.6(3) . . . . ?
C8 C9 N2 Co1 -178.27(12) . . . . ?
C5 C6 N2 C9 -177.60(18) . . . . ?
C7 C6 N2 C9 0.7(2) . . . . ?
C5 C6 N2 Co1 0.2(3) . . . . ?
C7 C6 N2 Co1 178.51(12) . . . . ?
C1 N1 Co1 N2 0.00(16) . . . 3_655 ?
C4 N1 Co1 N2 177.22(16) . . . 3_655 ?
C1 N1 Co1 N2 180.00(16) . . . . ?
C4 N1 Co1 N2 -2.78(16) . . . . ?
C9 N2 Co1 N1 -0.51(15) . . . 3_655 ?
C6 N2 Co1 N1 -177.87(15) . . . 3_655 ?
C9 N2 Co1 N1 179.49(15) . . . . ?
C6 N2 Co1 N1 2.13(15) . . . . ?
